data_2021682
loop_
_publ_author_name
'Mardani, Zahra'
'Hakimi, Mohammad'
'Moeini, Keyvan'
'Mohr, Fabian'

_publ_section_title
;
 Reaction of 2-[(2-aminoethyl)amino]ethanol with pyridine-2-carbaldehyde
 and complexation of the products with Cu^II^ and Cd^II^ along with
 docking studies
;
_journal_coeditor_code FN3313
_journal_issue 7
_journal_name_full 'Acta Crystallographica Section C'
_journal_page_first
;
;
_journal_paper_doi 10.1107/S2053229619008258
_journal_volume 75
_journal_year 2019
_chemical_formula_iupac '[Cd Cl2 (C16 H18 N4 O)]'
_chemical_formula_moiety 'C16 H18 Cd Cl2 N4 O'
_chemical_formula_sum 'C16 H18 Cd Cl2 N4 O'
_chemical_formula_weight 465.64
_chemical_name_systematic
Dichlorido{2-[2-(pyridin-2-yl)oxazolidin-3-yl]-<i>N</i>-(pyridin-2-ylmethylidene)ethanamine}cadmium(II)
_space_group_crystal_system monoclinic
_space_group_IT_number 14
_space_group_name_Hall '-P 2ybc'
_space_group_name_H-M_alt 'P 1 21/c 1'
_symmetry_space_group_name_Hall '-P 2ybc'
_symmetry_space_group_name_H-M 'P 1 21/c 1'
_atom_sites_solution_hydrogens geom
_atom_sites_solution_primary direct
_audit_creation_method
;
Olex2 1.2
(compiled 2018.05.29 svn.r3510 for OlexSys, GUI svn.r5506)
;
_cell_angle_alpha 90
_cell_angle_beta 90.317(3)
_cell_angle_gamma 90
_cell_formula_units_Z 4
_cell_length_a 14.0924(3)
_cell_length_b 7.7111(2)
_cell_length_c 15.5819(4)
_cell_measurement_reflns_used 3581
_cell_measurement_temperature 150.00(10)
_cell_measurement_theta_max 28.7760
_cell_measurement_theta_min 2.6010
_cell_volume 1693.23(7)
_computing_cell_refinement
;
CrysAlis PRO (Agilent, 2013)
;
_computing_data_collection
;
CrysAlis PRO (Agilent, 2013)
;
_computing_data_reduction
;
CrysAlis PRO (Agilent, 2013)
;
_computing_molecular_graphics
;
OLEX2 (Dolomanov <i>et al.</i>,  2009),
<i>ORTEP-3</i> (Farrugia, 2012) and
<i>DIAMOND</i> (Bergerhoff <i>et al.</i>., 1996)
;
_computing_publication_material
;
OLEX2 (Dolomanov <i>et al.</i>,  2009)
;
_computing_structure_refinement
;
SHELXL2018 (Sheldrick, 2015)
;
_computing_structure_solution
;
SHELXS97 (Sheldrick, 2008)
;
_diffrn_ambient_temperature 150.00(10)
_diffrn_detector_area_resol_mean 16.2705
_diffrn_measured_fraction_theta_full 1.000
_diffrn_measured_fraction_theta_max 0.855
_diffrn_measurement_device_type 'Agilent Xcalibur Eos Gemini ultra'
_diffrn_measurement_method '\w scans'
_diffrn_radiation_monochromator graphite
_diffrn_radiation_type MoK\a
_diffrn_radiation_wavelength 0.71073
_diffrn_reflns_av_R_equivalents 0.0248
_diffrn_reflns_av_unetI/netI 0.0379
_diffrn_reflns_limit_h_max 17
_diffrn_reflns_limit_h_min -19
_diffrn_reflns_limit_k_max 10
_diffrn_reflns_limit_k_min -10
_diffrn_reflns_limit_l_max 20
_diffrn_reflns_limit_l_min -20
_diffrn_reflns_number 7994
_diffrn_reflns_theta_full 26.000
_diffrn_reflns_theta_max 29.237
_diffrn_reflns_theta_min 2.614
_diffrn_source 'Enhance (Mo) X-ray Source'
_exptl_absorpt_coefficient_mu 1.616
_exptl_absorpt_correction_T_max 1.00000
_exptl_absorpt_correction_T_min 0.84281
_exptl_absorpt_correction_type multi-scan
_exptl_absorpt_process_details
;
(CrysAlis PRO; Agilent, 2013)
;
_exptl_crystal_colour colourless
_exptl_crystal_density_diffrn 1.827
_exptl_crystal_description plate
_exptl_crystal_F_000 928
_exptl_crystal_size_max 0.12
_exptl_crystal_size_mid 0.07
_exptl_crystal_size_min 0.02
_refine_diff_density_max 0.403
_refine_diff_density_min -0.403
_refine_ls_extinction_method none
_refine_ls_goodness_of_fit_ref 1.040
_refine_ls_hydrogen_treatment constr
_refine_ls_matrix_type full
_refine_ls_number_parameters 217
_refine_ls_number_reflns 3937
_refine_ls_number_restraints 0
_refine_ls_restrained_S_all 1.040
_refine_ls_R_factor_all 0.0320
_refine_ls_R_factor_gt 0.0255
_refine_ls_shift/su_max 0.002
_refine_ls_shift/su_mean 0.000
_refine_ls_structure_factor_coef Fsqd
_refine_ls_weighting_details 'w=1/[\s^2^(Fo^2^)+(0.0182P)^2^+0.5445P] where P=(Fo^2^+2Fc^2^)/3'
_refine_ls_weighting_scheme calc
_refine_ls_wR_factor_gt 0.0511
_refine_ls_wR_factor_ref 0.0542
_reflns_number_gt 3468
_reflns_number_total 3937
_reflns_threshold_expression 'I > 2\s(I)'
_cod_data_source_file fn3313sup1.cif
_cod_data_source_block zk1
_cod_original_cell_volume 1693.21(8)
_cod_database_code 2021682
_shelx_space_group_comment
;
The symmetry employed for this shelxl refinement is uniquely defined
by the following loop, which should always be used as a source of
symmetry information in preference to the above space-group names.
They are only intended as comments.
;

loop_
_space_group_symop_operation_xyz
'x, y, z'
'-x, y+1/2, -z+1/2'
'-x, -y, -z'
'x, -y-1/2, z-1/2'

loop_
_atom_site_type_symbol
_atom_site_label
_atom_site_fract_x
_atom_site_fract_y
_atom_site_fract_z
_atom_site_U_iso_or_equiv
_atom_site_adp_type
_atom_site_calc_flag
_atom_site_occupancy
Cd Cd1 0.72322(2) 0.77644(2) 0.39286(2) 0.01457(6) Uani d 1
Cl Cl1 0.69652(4) 0.54339(7) 0.27381(4) 0.02331(13) Uani d 1
Cl Cl2 0.80606(4) 0.58248(8) 0.49548(4) 0.02552(14) Uani d 1
O O1 0.92207(12) 1.1591(2) 0.26533(10) 0.0219(4) Uani d 1
N N1 0.57343(14) 0.7700(2) 0.46709(12) 0.0167(4) Uani d 1
N N3 0.80051(13) 0.9556(2) 0.28314(11) 0.0149(4) Uani d 1
C C13 0.93979(17) 1.2066(3) 0.44397(15) 0.0192(5) Uani d 1
H H13 0.978734 1.270889 0.407964 0.023 Uiso calc 1
N N4 0.81023(13) 1.0105(2) 0.45978(12) 0.0165(4) Uani d 1
N N2 0.60811(13) 0.9484(2) 0.32241(12) 0.0176(4) Uani d 1
C C2 0.46469(17) 0.6640(3) 0.57199(16) 0.0237(5) Uani d 1
H H2 0.455209 0.608317 0.624197 0.028 Uiso calc 1
C C5 0.49914(16) 0.8322(3) 0.42215(15) 0.0176(5) Uani d 1
C C1 0.55591(17) 0.6888(3) 0.54096(15) 0.0207(5) Uani d 1
H H1 0.606892 0.647073 0.573001 0.025 Uiso calc 1
C C16 0.82574(17) 1.0119(3) 0.54507(15) 0.0198(5) Uani d 1
H H16 0.787628 0.943211 0.579774 0.024 Uiso calc 1
C C3 0.38868(18) 0.7225(3) 0.52470(17) 0.0261(6) Uani d 1
H H3 0.326940 0.704118 0.543395 0.031 Uiso calc 1
C C11 0.84039(16) 1.1186(3) 0.31545(14) 0.0160(5) Uani d 1
H H11 0.793262 1.210708 0.307416 0.019 Uiso calc 1
C C15 0.89576(17) 1.1110(3) 0.58327(15) 0.0235(5) Uani d 1
H H15 0.903037 1.112324 0.642619 0.028 Uiso calc 1
C C6 0.52171(16) 0.9310(3) 0.34342(15) 0.0189(5) Uani d 1
H H6 0.473605 0.979249 0.310037 0.023 Uiso calc 1
C C12 0.86610(16) 1.1084(3) 0.41011(14) 0.0150(5) Uani d 1
C C7 0.63678(16) 1.0547(3) 0.25001(15) 0.0198(5) Uani d 1
H H7A 0.645255 1.173848 0.268419 0.024 Uiso calc 1
H H7B 0.587896 1.052234 0.205957 0.024 Uiso calc 1
C C4 0.40591(17) 0.8099(3) 0.44832(17) 0.0227(5) Uani d 1
H H4 0.355897 0.852522 0.415349 0.027 Uiso calc 1
C C14 0.95479(17) 1.2081(3) 0.53170(16) 0.0231(5) Uani d 1
H H14 1.003759 1.273393 0.555563 0.028 Uiso calc 1
C C9 0.88601(16) 0.8642(3) 0.25202(15) 0.0185(5) Uani d 1
H H9A 0.869661 0.779612 0.208315 0.022 Uiso calc 1
H H9B 0.918823 0.806116 0.298736 0.022 Uiso calc 1
C C8 0.72977(16) 0.9848(3) 0.21379(14) 0.0189(5) Uani d 1
H H8A 0.717758 0.876428 0.184015 0.023 Uiso calc 1
H H8B 0.755034 1.066845 0.172643 0.023 Uiso calc 1
C C10 0.94624(17) 1.0093(3) 0.21502(15) 0.0216(5) Uani d 1
H H10A 1.013267 0.982586 0.220492 0.026 Uiso calc 1
H H10B 0.931198 1.027972 0.154904 0.026 Uiso calc 1

loop_
_atom_site_aniso_label
_atom_site_aniso_U_11
_atom_site_aniso_U_22
_atom_site_aniso_U_33
_atom_site_aniso_U_12
_atom_site_aniso_U_13
_atom_site_aniso_U_23
Cd1 0.01251(9) 0.01589(9) 0.01528(9) -0.00011(6) -0.00260(6) 0.00226(6)
Cl1 0.0278(3) 0.0191(3) 0.0230(3) -0.0044(2) -0.0026(3) -0.0031(2)
Cl2 0.0244(3) 0.0246(3) 0.0275(3) 0.0028(2) -0.0079(3) 0.0081(3)
O1 0.0256(9) 0.0207(8) 0.0194(8) -0.0070(7) 0.0072(7) -0.0016(7)
N1 0.0167(10) 0.0165(10) 0.0170(10) 0.0003(8) -0.0016(8) -0.0016(8)
N3 0.0161(10) 0.0149(9) 0.0137(9) 0.0001(8) -0.0033(8) -0.0017(8)
C13 0.0198(12) 0.0162(11) 0.0217(12) 0.0007(10) -0.0001(10) -0.0034(10)
N4 0.0157(10) 0.0177(10) 0.0161(9) 0.0013(8) -0.0019(8) 0.0002(8)
N2 0.0175(10) 0.0171(10) 0.0180(10) 0.0014(8) -0.0036(8) -0.0008(8)
C2 0.0265(14) 0.0197(12) 0.0249(13) -0.0025(11) 0.0083(11) -0.0028(10)
C5 0.0156(11) 0.0144(11) 0.0227(12) 0.0011(9) -0.0010(10) -0.0059(10)
C1 0.0206(12) 0.0211(12) 0.0204(12) -0.0004(10) -0.0014(10) -0.0014(10)
C16 0.0204(12) 0.0227(12) 0.0165(11) 0.0047(10) 0.0004(10) 0.0010(10)
C3 0.0191(13) 0.0224(13) 0.0369(15) -0.0020(10) 0.0107(12) -0.0082(11)
C11 0.0153(11) 0.0138(11) 0.0190(11) 0.0011(9) -0.0016(9) 0.0015(9)
C15 0.0287(14) 0.0258(13) 0.0158(12) 0.0080(11) -0.0058(11) -0.0063(10)
C6 0.0176(12) 0.0185(12) 0.0207(12) 0.0033(9) -0.0072(10) -0.0037(10)
C12 0.0150(11) 0.0148(11) 0.0152(11) 0.0045(9) -0.0009(9) -0.0013(9)
C7 0.0204(12) 0.0211(12) 0.0177(11) 0.0024(10) -0.0090(10) 0.0033(10)
C4 0.0135(12) 0.0212(13) 0.0335(14) 0.0014(10) -0.0022(11) -0.0095(11)
C14 0.0194(12) 0.0241(13) 0.0256(13) 0.0024(10) -0.0051(11) -0.0100(11)
C9 0.0177(12) 0.0178(12) 0.0200(12) 0.0015(10) 0.0007(10) 0.0011(10)
C8 0.0216(12) 0.0226(12) 0.0125(11) -0.0017(10) -0.0037(9) 0.0000(10)
C10 0.0206(12) 0.0214(12) 0.0228(12) 0.0009(10) 0.0037(10) 0.0009(10)

loop_
_atom_type_symbol
_atom_type_description
_atom_type_scat_dispersion_real
_atom_type_scat_dispersion_imag
_atom_type_scat_source
C C 0.0033 0.0016 'International Tables Vol C Tables 4.2.6.8 and 6.1.1.4'
H H 0.0000 0.0000 'International Tables Vol C Tables 4.2.6.8 and 6.1.1.4'
N N 0.0061 0.0033 'International Tables Vol C Tables 4.2.6.8 and 6.1.1.4'
O O 0.0106 0.0060 'International Tables Vol C Tables 4.2.6.8 and 6.1.1.4'
Cl Cl 0.1484 0.1585 'International Tables Vol C Tables 4.2.6.8 and 6.1.1.4'
Cd Cd -0.8075 1.2024 'International Tables Vol C Tables 4.2.6.8 and 6.1.1.4'

loop_
_geom_angle_atom_site_label_1
_geom_angle_atom_site_label_2
_geom_angle_atom_site_label_3
_geom_angle
Cl2 Cd1 Cl1 96.24(2)
N1 Cd1 Cl1 101.74(5)
N1 Cd1 Cl2 95.08(5)
N1 Cd1 N3 137.50(6)
N1 Cd1 N4 104.58(6)
N3 Cd1 Cl1 87.44(4)
N3 Cd1 Cl2 125.41(5)
N4 Cd1 Cl1 153.21(5)
N4 Cd1 Cl2 86.34(5)
N4 Cd1 N3 69.78(6)
N2 Cd1 Cl1 87.72(5)
N2 Cd1 Cl2 163.60(5)
N2 Cd1 N1 68.52(6)
N2 Cd1 N3 70.54(6)
N2 Cd1 N4 97.30(6)
C11 O1 C10 108.46(17)
C5 N1 Cd1 115.06(15)
C1 N1 Cd1 126.13(16)
C1 N1 C5 118.0(2)
C11 N3 Cd1 114.46(13)
C11 N3 C9 102.10(17)
C11 N3 C8 112.05(17)
C9 N3 Cd1 108.97(13)
C9 N3 C8 112.24(17)
C8 N3 Cd1 107.06(13)
C12 C13 H13 120.3
C14 C13 H13 120.3
C14 C13 C12 119.4(2)
C16 N4 Cd1 120.79(15)
C12 N4 Cd1 118.04(14)
C12 N4 C16 118.2(2)
C6 N2 Cd1 118.56(16)
C6 N2 C7 122.1(2)
C7 N2 Cd1 118.96(14)
C1 C2 H2 120.4
C3 C2 H2 120.4
C3 C2 C1 119.2(2)
N1 C5 C6 116.4(2)
N1 C5 C4 122.5(2)
C4 C5 C6 121.0(2)
N1 C1 C2 122.7(2)
N1 C1 H1 118.6
C2 C1 H1 118.6
N4 C16 H16 118.6
N4 C16 C15 122.8(2)
C15 C16 H16 118.6
C2 C3 H3 120.7
C2 C3 C4 118.6(2)
C4 C3 H3 120.7
O1 C11 N3 107.95(17)
O1 C11 H11 108.6
O1 C11 C12 110.70(18)
N3 C11 H11 108.6
N3 C11 C12 112.23(18)
C12 C11 H11 108.6
C16 C15 H15 120.6
C16 C15 C14 118.7(2)
C14 C15 H15 120.6
N2 C6 C5 118.6(2)
N2 C6 H6 120.7
C5 C6 H6 120.7
C13 C12 C11 121.0(2)
N4 C12 C13 121.9(2)
N4 C12 C11 116.89(19)
N2 C7 H7A 109.8
N2 C7 H7B 109.8
N2 C7 C8 109.30(18)
H7A C7 H7B 108.3
C8 C7 H7A 109.8
C8 C7 H7B 109.8
C5 C4 C3 118.8(2)
C5 C4 H4 120.6
C3 C4 H4 120.6
C13 C14 H14 120.6
C15 C14 C13 118.8(2)
C15 C14 H14 120.6
N3 C9 H9A 111.1
N3 C9 H9B 111.1
N3 C9 C10 103.38(18)
H9A C9 H9B 109.1
C10 C9 H9A 111.1
C10 C9 H9B 111.1
N3 C8 C7 111.02(17)
N3 C8 H8A 109.4
N3 C8 H8B 109.4
C7 C8 H8A 109.4
C7 C8 H8B 109.4
H8A C8 H8B 108.0
O1 C10 C9 104.47(17)
O1 C10 H10A 110.9
O1 C10 H10B 110.9
C9 C10 H10A 110.9
C9 C10 H10B 110.9
H10A C10 H10B 108.9

loop_
_geom_bond_atom_site_label_1
_geom_bond_atom_site_label_2
_geom_bond_distance
Cd1 Cl1 2.6085(6)
Cd1 Cl2 2.4772(6)
Cd1 N1 2.4132(19)
Cd1 N3 2.4573(18)
Cd1 N4 2.4153(19)
Cd1 N2 2.3610(19)
O1 C11 1.429(3)
O1 C10 1.438(3)
N1 C5 1.345(3)
N1 C1 1.335(3)
N3 C11 1.465(3)
N3 C9 1.480(3)
N3 C8 1.483(3)
C13 H13 0.9300
C13 C12 1.387(3)
C13 C14 1.382(3)
N4 C16 1.346(3)
N4 C12 1.340(3)
N2 C6 1.270(3)
N2 C7 1.453(3)
C2 H2 0.9300
C2 C1 1.389(3)
C2 C3 1.373(4)
C5 C6 1.480(3)
C5 C4 1.389(3)
C1 H1 0.9300
C16 H16 0.9300
C16 C15 1.380(3)
C3 H3 0.9300
C3 C4 1.390(4)
C11 H11 0.9800
C11 C12 1.519(3)
C15 H15 0.9300
C15 C14 1.380(3)
C6 H6 0.9300
C7 H7A 0.9700
C7 H7B 0.9700
C7 C8 1.528(3)
C4 H4 0.9300
C14 H14 0.9300
C9 H9A 0.9700
C9 H9B 0.9700
C9 C10 1.520(3)
C8 H8A 0.9700
C8 H8B 0.9700
C10 H10A 0.9700
C10 H10B 0.9700

_cod_database_fobs_code 2021682
